data_4085885
loop_
_publ_author_name
'Men\'endez-Rodr\?\'iguez, Luc\?\'ia'
'Tom\'as-Mendivil, Eder'
'Francos, Javier'
'Crochet, Pascale'
'Cadierno, Victorio'
'Anti\~nolo, Antonio'
'Fern\'andez-Gal\'an, Rafael'
'Carrillo-Hermosilla, Fernando'

_publ_section_title
;
 Reactivity of the Dimer [{RuCl(\m-Cl)(\h3:\h3-C10H16)}2] (C10H16=
 2,7-Dimethylocta-2,6-diene-1,8-diyl) toward Guanidines: Access to
 Ruthenium(IV) and Ruthenium(II) Guanidinate Complexes
;
_journal_issue 12
_journal_name_full Organometallics
_journal_page_first 2796
_journal_paper_doi 10.1021/acs.organomet.5b00070
_journal_volume 34
_journal_year 2015
_chemical_formula_moiety 'C13 H21 F N3, Cl'
_chemical_formula_sum 'C13 H21 Cl F N3'
_chemical_formula_weight 273.78
_chemical_name_systematic
;
 ?
;
_space_group_IT_number 2
_symmetry_cell_setting triclinic
_symmetry_space_group_name_Hall '-P 1'
_symmetry_space_group_name_H-M 'P -1'
_atom_sites_solution_hydrogens geom
_atom_sites_solution_primary direct
_atom_sites_solution_secondary difmap
_audit_creation_method
;
CrysAlisPro, Oxford Diffraction Ltd.,
Version 1.171.35.19 (release 27-10-2011 CrysAlis171 .NET)
(compiled Oct 27 2011,15:02:11)
;
_cell_angle_alpha 104.333(4)
_cell_angle_beta 113.222(5)
_cell_angle_gamma 106.639(4)
_cell_formula_units_Z 4
_cell_length_a 10.7547(6)
_cell_length_b 12.9415(5)
_cell_length_c 12.9594(7)
_cell_measurement_reflns_used 7220
_cell_measurement_temperature 123.00(10)
_cell_measurement_theta_max 74.4042
_cell_measurement_theta_min 3.9042
_cell_volume 1449.00(17)
_computing_cell_refinement
;
CrysAlisPro, Agilent Technologies,
Version 1.171.35.19 (release 27-10-2011 CrysAlis171 .NET)
(compiled Oct 27 2011,15:02:11)
;
_computing_data_collection
;
CrysAlisPro, Agilent Technologies,
Version 1.171.35.19 (release 27-10-2011 CrysAlis171 .NET)
(compiled Oct 27 2011,15:02:11)
;
_computing_data_reduction
;
CrysAlisPro, Agilent Technologies,
Version 1.171.35.19 (release 27-10-2011 CrysAlis171 .NET)
(compiled Oct 27 2011,15:02:11)
;
_computing_molecular_graphics 'Ortep-3 for Windows (Farrugia, 2008)'
_computing_publication_material 'WinGX publication routines (Farrugia, 1999)'
_computing_structure_refinement 'SHELXL-97 (Sheldrick, 1997)'
_computing_structure_solution 'SIR-92 (Altomare, 1994)'
_diffrn_ambient_temperature 123.00(10)
_diffrn_detector_area_resol_mean 8.2640
_diffrn_measured_fraction_theta_full 0.995
_diffrn_measured_fraction_theta_max 0.959
_diffrn_measurement_device_type 'Xcalibur, Onyx, Nova'
_diffrn_measurement_method '\w scans'
_diffrn_radiation_monochromator mirror
_diffrn_radiation_source 'Nova (Cu) X-ray Source'
_diffrn_radiation_type CuK\a
_diffrn_radiation_wavelength 1.54180
_diffrn_reflns_av_R_equivalents 0.0313
_diffrn_reflns_av_sigmaI/netI 0.0312
_diffrn_reflns_limit_h_max 13
_diffrn_reflns_limit_h_min -12
_diffrn_reflns_limit_k_max 16
_diffrn_reflns_limit_k_min -15
_diffrn_reflns_limit_l_max 16
_diffrn_reflns_limit_l_min -16
_diffrn_reflns_number 16466
_diffrn_reflns_theta_full 66.97
_diffrn_reflns_theta_max 74.57
_diffrn_reflns_theta_min 3.91
_exptl_absorpt_coefficient_mu 2.330
_exptl_absorpt_correction_T_max 1.00000
_exptl_absorpt_correction_T_min 0.88108
_exptl_absorpt_correction_type multi-scan
_exptl_crystal_colour colorless
_exptl_crystal_density_diffrn 1.255
_exptl_crystal_density_method 'not measured'
_exptl_crystal_description prism
_exptl_crystal_F_000 584
_exptl_crystal_size_max 0.1786
_exptl_crystal_size_mid 0.1023
_exptl_crystal_size_min 0.0809
_refine_diff_density_max 0.181
_refine_diff_density_min -0.217
_refine_diff_density_rms 0.043
_refine_ls_extinction_method none
_refine_ls_goodness_of_fit_ref 1.022
_refine_ls_hydrogen_treatment mixed
_refine_ls_matrix_type full
_refine_ls_number_parameters 349
_refine_ls_number_reflns 5702
_refine_ls_number_restraints 0
_refine_ls_restrained_S_all 1.022
_refine_ls_R_factor_all 0.0448
_refine_ls_R_factor_gt 0.0343
_refine_ls_shift/su_max 0.002
_refine_ls_shift/su_mean 0.000
_refine_ls_structure_factor_coef Fsqd
_refine_ls_weighting_details 'calc w=1/[\s^2^(Fo^2^)+(0.0393P)^2^+0.5039P] where P=(Fo^2^+2Fc^2^)/3'
_refine_ls_weighting_scheme calc
_refine_ls_wR_factor_gt 0.0820
_refine_ls_wR_factor_ref 0.0880
_reflns_number_gt 4749
_reflns_number_total 5702
_reflns_threshold_expression >2sigma(I)
_cod_data_source_file om5b00070_si_002.cif
_cod_data_source_block 4b
_cod_depositor_comments 'Adding full bibliography for 4085883--4085888.cif.'
_cod_original_cell_volume 1449.00(13)
_cod_database_code 4085885

loop_
_symmetry_equiv_pos_as_xyz
'x, y, z'
'-x, -y, -z'

loop_
_atom_site_label
_atom_site_type_symbol
_atom_site_fract_x
_atom_site_fract_y
_atom_site_fract_z
_atom_site_U_iso_or_equiv
_atom_site_adp_type
_atom_site_occupancy
_atom_site_symmetry_multiplicity
_atom_site_calc_flag
_atom_site_refinement_flags
C14 C 0.36849(18) 0.39575(13) 0.09961(15) 0.0225(3) Uani 1 1 d .
C18 C 0.49676(19) 0.50301(13) 0.32968(15) 0.0241(3) Uani 1 1 d .
H18 H 0.4524 0.4238 0.3262 0.029 Uiso 1 1 calc R
C19 C 0.6661(2) 0.55262(15) 0.40555(16) 0.0314(4) Uani 1 1 d .
H19A H 0.7000 0.5016 0.3683 0.047 Uiso 1 1 calc R
H19B H 0.6945 0.5577 0.4874 0.047 Uiso 1 1 calc R
H19C H 0.7110 0.6300 0.4090 0.047 Uiso 1 1 calc R
C20 C 0.4347(2) 0.57902(15) 0.38360(17) 0.0344(4) Uani 1 1 d .
H20A H 0.3275 0.5440 0.3329 0.052 Uiso 1 1 calc R
H20B H 0.4764 0.6567 0.3867 0.052 Uiso 1 1 calc R
H20C H 0.4608 0.5844 0.4653 0.052 Uiso 1 1 calc R
C15 C 0.23598(19) 0.17664(13) -0.00746(15) 0.0270(4) Uani 1 1 d .
H15 H 0.2411 0.1788 -0.0808 0.032 Uiso 1 1 calc R
C16 C 0.2733(2) 0.07822(15) 0.01905(18) 0.0409(5) Uani 1 1 d .
H16A H 0.3722 0.0925 0.0324 0.061 Uiso 1 1 calc R
H16B H 0.2019 0.0040 -0.0497 0.061 Uiso 1 1 calc R
H16C H 0.2695 0.0760 0.0913 0.061 Uiso 1 1 calc R
C17 C 0.0804(2) 0.15831(17) -0.02977(19) 0.0412(5) Uani 1 1 d .
H17A H 0.0607 0.2221 -0.0460 0.062 Uiso 1 1 calc R
H17B H 0.0746 0.1564 0.0418 0.062 Uiso 1 1 calc R
H17C H 0.0075 0.0848 -0.0992 0.062 Uiso 1 1 calc R
C21 C 0.27491(17) 0.50377(13) -0.02060(14) 0.0223(3) Uani 1 1 d .
C22 C 0.20577(18) 0.54920(14) 0.03754(15) 0.0262(3) Uani 1 1 d .
H22 H 0.1812 0.5173 0.0875 0.031 Uiso 1 1 calc R
C23 C 0.1737(2) 0.64186(15) 0.02068(16) 0.0303(4) Uani 1 1 d .
H23 H 0.1281 0.6731 0.0595 0.036 Uiso 1 1 calc R
C24 C 0.2102(2) 0.68717(14) -0.05410(17) 0.0307(4) Uani 1 1 d .
C25 C 0.27506(19) 0.64259(14) -0.11560(16) 0.0296(4) Uani 1 1 d .
H25 H 0.2968 0.6737 -0.1671 0.036 Uiso 1 1 calc R
C26 C 0.30684(18) 0.54955(14) -0.09805(15) 0.0258(3) Uani 1 1 d .
H26 H 0.3502 0.5174 -0.1388 0.031 Uiso 1 1 calc R
C1 C 0.18600(18) -0.08700(13) 0.49449(15) 0.0232(3) Uani 1 1 d .
C5 C 0.44573(18) 0.01751(14) 0.67622(16) 0.0270(4) Uani 1 1 d .
H5 H 0.4527 -0.0568 0.6461 0.032 Uiso 1 1 calc R
C6 C 0.5765(2) 0.11780(15) 0.69055(19) 0.0373(4) Uani 1 1 d .
H6A H 0.5716 0.1033 0.6124 0.056 Uiso 1 1 calc R
H6B H 0.6694 0.1221 0.7486 0.056 Uiso 1 1 calc R
H6C H 0.5709 0.1912 0.7197 0.056 Uiso 1 1 calc R
C7 C 0.4475(2) 0.03484(16) 0.79688(17) 0.0357(4) Uani 1 1 d .
H7A H 0.3638 -0.0301 0.7839 0.054 Uiso 1 1 calc R
H7B H 0.4407 0.1074 0.8274 0.054 Uiso 1 1 calc R
H7C H 0.5392 0.0382 0.8557 0.054 Uiso 1 1 calc R
C2 C 0.05458(18) -0.30637(13) 0.38732(15) 0.0242(3) Uani 1 1 d .
H2 H -0.0419 -0.3018 0.3536 0.029 Uiso 1 1 calc R
C3 C 0.0410(2) -0.40329(15) 0.43395(18) 0.0393(5) Uani 1 1 d .
H3A H 0.0141 -0.3857 0.4964 0.059 Uiso 1 1 calc R
H3B H 0.1352 -0.4080 0.4679 0.059 Uiso 1 1 calc R
H3C H -0.0350 -0.4775 0.3670 0.059 Uiso 1 1 calc R
C4 C 0.0971(2) -0.32821(16) 0.28797(18) 0.0371(4) Uani 1 1 d .
H4A H 0.1043 -0.2649 0.2613 0.056 Uiso 1 1 calc R
H4B H 0.0219 -0.4016 0.2194 0.056 Uiso 1 1 calc R
H4C H 0.1921 -0.3320 0.3204 0.056 Uiso 1 1 calc R
C8 C 0.09759(18) 0.02223(13) 0.37280(14) 0.0231(3) Uani 1 1 d .
C13 C -0.01629(19) 0.05858(14) 0.33911(15) 0.0246(3) Uani 1 1 d .
H13 H -0.1029 0.0199 0.3402 0.029 Uiso 1 1 calc R
C12 C -0.0021(2) 0.15231(14) 0.30374(16) 0.0289(4) Uani 1 1 d .
H12 H -0.0779 0.1773 0.2815 0.035 Uiso 1 1 calc R
C11 C 0.1269(2) 0.20713(14) 0.30252(15) 0.0294(4) Uani 1 1 d .
C10 C 0.2402(2) 0.17225(15) 0.33247(16) 0.0305(4) Uani 1 1 d .
H10 H 0.3254 0.2105 0.3294 0.037 Uiso 1 1 calc R
C9 C 0.22533(19) 0.07824(14) 0.36768(15) 0.0271(4) Uani 1 1 d .
H9 H 0.3008 0.0527 0.3879 0.032 Uiso 1 1 calc R
N5 N 0.45035(15) 0.49364(12) 0.20344(12) 0.0231(3) Uani 1 1 d .
N4 N 0.35123(16) 0.28994(11) 0.09943(13) 0.0238(3) Uani 1 1 d .
N6 N 0.30363(16) 0.40544(12) -0.00879(13) 0.0250(3) Uani 1 1 d .
N2 N 0.30718(15) 0.01104(12) 0.58281(13) 0.0249(3) Uani 1 1 d .
N1 N 0.16955(16) -0.19300(11) 0.49361(13) 0.0240(3) Uani 1 1 d .
N3 N 0.07683(16) -0.07701(12) 0.40423(13) 0.0250(3) Uani 1 1 d .
F2 F 0.18084(13) 0.77979(9) -0.06802(11) 0.0451(3) Uani 1 1 d .
F1 F 0.14270(13) 0.30077(9) 0.27003(10) 0.0420(3) Uani 1 1 d .
Cl2 Cl 0.28545(4) 0.24703(3) 0.74275(4) 0.02500(10) Uani 1 1 d .
Cl1 Cl 0.41347(5) -0.25510(3) 0.68143(4) 0.03188(11) Uani 1 1 d .
H2N H 0.300(2) 0.0749(18) 0.5938(18) 0.032(5) Uiso 1 1 d .
H1N H 0.241(2) -0.1983(17) 0.5573(19) 0.034(5) Uiso 1 1 d .
H6N H 0.297(2) 0.3533(18) -0.0740(19) 0.036(5) Uiso 1 1 d .
H3N H -0.016(2) -0.1322(18) 0.3665(19) 0.036(5) Uiso 1 1 d .
H5N H 0.481(2) 0.5603(18) 0.1960(18) 0.035(5) Uiso 1 1 d .
H4N H 0.420(3) 0.2860(19) 0.171(2) 0.047(6) Uiso 1 1 d .

loop_
_atom_site_aniso_label
_atom_site_aniso_U_11
_atom_site_aniso_U_22
_atom_site_aniso_U_33
_atom_site_aniso_U_23
_atom_site_aniso_U_13
_atom_site_aniso_U_12
C14 0.0224(8) 0.0213(7) 0.0235(8) 0.0094(6) 0.0109(7) 0.0095(6)
C18 0.0295(9) 0.0179(7) 0.0208(8) 0.0086(6) 0.0105(7) 0.0077(6)
C19 0.0308(9) 0.0260(8) 0.0265(9) 0.0116(7) 0.0081(8) 0.0066(7)
C20 0.0485(11) 0.0281(9) 0.0338(10) 0.0134(8) 0.0247(9) 0.0188(8)
C15 0.0323(9) 0.0169(7) 0.0198(8) 0.0037(6) 0.0082(7) 0.0058(7)
C16 0.0576(13) 0.0190(8) 0.0299(10) 0.0078(7) 0.0107(9) 0.0142(8)
C17 0.0306(10) 0.0357(10) 0.0364(11) 0.0050(8) 0.0118(9) 0.0035(8)
C21 0.0215(8) 0.0177(7) 0.0220(8) 0.0067(6) 0.0069(7) 0.0081(6)
C22 0.0258(9) 0.0266(8) 0.0229(8) 0.0090(7) 0.0105(7) 0.0104(7)
C23 0.0304(9) 0.0282(8) 0.0259(9) 0.0048(7) 0.0101(8) 0.0156(7)
C24 0.0288(9) 0.0200(8) 0.0312(9) 0.0089(7) 0.0047(8) 0.0113(7)
C25 0.0267(9) 0.0265(8) 0.0288(9) 0.0140(7) 0.0092(8) 0.0072(7)
C26 0.0229(8) 0.0258(8) 0.0268(9) 0.0111(7) 0.0107(7) 0.0101(7)
C1 0.0246(8) 0.0205(7) 0.0251(8) 0.0089(6) 0.0131(7) 0.0097(6)
C5 0.0243(8) 0.0190(7) 0.0284(9) 0.0062(7) 0.0073(7) 0.0090(7)
C6 0.0257(9) 0.0242(8) 0.0475(12) 0.0093(8) 0.0121(9) 0.0060(7)
C7 0.0386(10) 0.0319(9) 0.0301(10) 0.0112(8) 0.0102(8) 0.0185(8)
C2 0.0192(8) 0.0173(7) 0.0250(8) 0.0064(6) 0.0047(7) 0.0048(6)
C3 0.0357(10) 0.0206(8) 0.0388(11) 0.0127(8) 0.0040(9) 0.0038(8)
C4 0.0335(10) 0.0294(9) 0.0346(10) 0.0023(8) 0.0152(9) 0.0079(8)
C8 0.0268(8) 0.0181(7) 0.0203(8) 0.0062(6) 0.0105(7) 0.0081(6)
C13 0.0258(8) 0.0220(7) 0.0243(8) 0.0096(7) 0.0116(7) 0.0095(7)
C12 0.0317(9) 0.0236(8) 0.0264(9) 0.0096(7) 0.0102(8) 0.0125(7)
C11 0.0380(10) 0.0180(7) 0.0216(8) 0.0087(7) 0.0098(8) 0.0053(7)
C10 0.0298(9) 0.0257(8) 0.0255(9) 0.0080(7) 0.0123(8) 0.0029(7)
C9 0.0259(9) 0.0254(8) 0.0258(9) 0.0085(7) 0.0118(7) 0.0094(7)
N5 0.0264(7) 0.0178(6) 0.0214(7) 0.0088(5) 0.0094(6) 0.0078(6)
N4 0.0251(7) 0.0173(6) 0.0210(7) 0.0063(5) 0.0069(6) 0.0071(6)
N6 0.0328(8) 0.0203(6) 0.0211(7) 0.0082(6) 0.0117(6) 0.0136(6)
N2 0.0252(7) 0.0167(6) 0.0259(7) 0.0068(6) 0.0079(6) 0.0090(6)
N1 0.0234(7) 0.0181(6) 0.0238(7) 0.0079(6) 0.0073(6) 0.0076(6)
N3 0.0213(7) 0.0206(6) 0.0285(8) 0.0113(6) 0.0086(6) 0.0079(6)
F2 0.0516(7) 0.0288(5) 0.0492(7) 0.0180(5) 0.0141(6) 0.0245(5)
F1 0.0506(7) 0.0259(5) 0.0389(6) 0.0197(5) 0.0149(5) 0.0084(5)
Cl2 0.0274(2) 0.01865(17) 0.0269(2) 0.00861(15) 0.01285(17) 0.00910(15)
Cl1 0.0300(2) 0.02407(19) 0.0327(2) 0.01259(17) 0.00735(18) 0.01160(17)

loop_
_atom_type_symbol
_atom_type_description
_atom_type_scat_dispersion_real
_atom_type_scat_dispersion_imag
_atom_type_scat_source
C C 0.0181 0.0091 'International Tables Vol C Tables 4.2.6.8 and 6.1.1.4'
H H 0.0000 0.0000 'International Tables Vol C Tables 4.2.6.8 and 6.1.1.4'
N N 0.0311 0.0180 'International Tables Vol C Tables 4.2.6.8 and 6.1.1.4'
F F 0.0727 0.0534 'International Tables Vol C Tables 4.2.6.8 and 6.1.1.4'
Cl Cl 0.3639 0.7018 'International Tables Vol C Tables 4.2.6.8 and 6.1.1.4'

loop_
_geom_angle_atom_site_label_1
_geom_angle_atom_site_label_2
_geom_angle_atom_site_label_3
_geom_angle
N4 C14 N5 121.84(15)
N4 C14 N6 119.45(14)
N5 C14 N6 118.70(14)
N5 C18 C19 110.53(13)
N5 C18 C20 107.88(13)
C19 C18 C20 112.50(14)
N5 C18 H18 108.6
C19 C18 H18 108.6
C20 C18 H18 108.6
C18 C19 H19A 109.5
C18 C19 H19B 109.5
H19A C19 H19B 109.5
C18 C19 H19C 109.5
H19A C19 H19C 109.5
H19B C19 H19C 109.5
C18 C20 H20A 109.5
C18 C20 H20B 109.5
H20A C20 H20B 109.5
C18 C20 H20C 109.5
H20A C20 H20C 109.5
H20B C20 H20C 109.5
N4 C15 C17 110.67(14)
N4 C15 C16 107.72(14)
C17 C15 C16 111.70(15)
N4 C15 H15 108.9
C17 C15 H15 108.9
C16 C15 H15 108.9
C15 C16 H16A 109.5
C15 C16 H16B 109.5
H16A C16 H16B 109.5
C15 C16 H16C 109.5
H16A C16 H16C 109.5
H16B C16 H16C 109.5
C15 C17 H17A 109.5
C15 C17 H17B 109.5
H17A C17 H17B 109.5
C15 C17 H17C 109.5
H17A C17 H17C 109.5
H17B C17 H17C 109.5
C26 C21 C22 119.64(14)
C26 C21 N6 119.30(14)
C22 C21 N6 120.91(14)
C23 C22 C21 119.78(15)
C23 C22 H22 120.1
C21 C22 H22 120.1
C24 C23 C22 119.16(16)
C24 C23 H23 120.4
C22 C23 H23 120.4
F2 C24 C23 118.62(16)
F2 C24 C25 118.67(16)
C23 C24 C25 122.71(15)
C24 C25 C26 117.69(16)
C24 C25 H25 121.2
C26 C25 H25 121.2
C21 C26 C25 120.98(15)
C21 C26 H26 119.5
C25 C26 H26 119.5
N1 C1 N2 121.69(15)
N1 C1 N3 119.75(15)
N2 C1 N3 118.56(14)
N2 C5 C7 111.57(14)
N2 C5 C6 107.40(14)
C7 C5 C6 112.12(15)
N2 C5 H5 108.5
C7 C5 H5 108.5
C6 C5 H5 108.5
C5 C6 H6A 109.5
C5 C6 H6B 109.5
H6A C6 H6B 109.5
C5 C6 H6C 109.5
H6A C6 H6C 109.5
H6B C6 H6C 109.5
C5 C7 H7A 109.5
C5 C7 H7B 109.5
H7A C7 H7B 109.5
C5 C7 H7C 109.5
H7A C7 H7C 109.5
H7B C7 H7C 109.5
N1 C2 C3 107.89(13)
N1 C2 C4 110.05(13)
C3 C2 C4 112.43(15)
N1 C2 H2 108.8
C3 C2 H2 108.8
C4 C2 H2 108.8
C2 C3 H3A 109.5
C2 C3 H3B 109.5
H3A C3 H3B 109.5
C2 C3 H3C 109.5
H3A C3 H3C 109.5
H3B C3 H3C 109.5
C2 C4 H4A 109.5
C2 C4 H4B 109.5
H4A C4 H4B 109.5
C2 C4 H4C 109.5
H4A C4 H4C 109.5
H4B C4 H4C 109.5
C13 C8 C9 119.56(15)
C13 C8 N3 118.96(14)
C9 C8 N3 121.35(15)
C8 C13 C12 120.52(15)
C8 C13 H13 119.7
C12 C13 H13 119.7
C11 C12 C13 118.27(16)
C11 C12 H12 120.9
C13 C12 H12 120.9
F1 C11 C10 118.49(15)
F1 C11 C12 118.54(16)
C10 C11 C12 122.96(15)
C11 C10 C9 118.50(16)
C11 C10 H10 120.7
C9 C10 H10 120.7
C10 C9 C8 120.15(16)
C10 C9 H9 119.9
C8 C9 H9 119.9
C14 N5 C18 127.65(13)
C14 N5 H5N 116.4(13)
C18 N5 H5N 116.0(13)
C14 N4 C15 124.07(14)
C14 N4 H4N 118.2(13)
C15 N4 H4N 117.6(13)
C14 N6 C21 124.38(14)
C14 N6 H6N 116.2(13)
C21 N6 H6N 118.1(13)
C1 N2 C5 126.52(14)
C1 N2 H2N 117.3(14)
C5 N2 H2N 115.4(14)
C1 N1 C2 124.45(14)
C1 N1 H1N 119.0(12)
C2 N1 H1N 115.9(12)
C1 N3 C8 124.77(14)
C1 N3 H3N 118.4(13)
C8 N3 H3N 116.6(13)

loop_
_geom_bond_atom_site_label_1
_geom_bond_atom_site_label_2
_geom_bond_distance
C14 N4 1.3274(19)
C14 N5 1.332(2)
C14 N6 1.357(2)
C18 N5 1.471(2)
C18 C19 1.517(2)
C18 C20 1.519(2)
C18 H18 0.9800
C19 H19A 0.9600
C19 H19B 0.9600
C19 H19C 0.9600
C20 H20A 0.9600
C20 H20B 0.9600
C20 H20C 0.9600
C15 N4 1.485(2)
C15 C17 1.515(3)
C15 C16 1.517(2)
C15 H15 0.9800
C16 H16A 0.9600
C16 H16B 0.9600
C16 H16C 0.9600
C17 H17A 0.9600
C17 H17B 0.9600
C17 H17C 0.9600
C21 C26 1.388(2)
C21 C22 1.392(2)
C21 N6 1.4222(19)
C22 C23 1.382(2)
C22 H22 0.9300
C23 C24 1.373(3)
C23 H23 0.9300
C24 F2 1.3592(18)
C24 C25 1.377(3)
C25 C26 1.389(2)
C25 H25 0.9300
C26 H26 0.9300
C1 N1 1.328(2)
C1 N2 1.333(2)
C1 N3 1.357(2)
C5 N2 1.466(2)
C5 C7 1.515(2)
C5 C6 1.525(2)
C5 H5 0.9800
C6 H6A 0.9600
C6 H6B 0.9600
C6 H6C 0.9600
C7 H7A 0.9600
C7 H7B 0.9600
C7 H7C 0.9600
C2 N1 1.482(2)
C2 C3 1.516(2)
C2 C4 1.518(2)
C2 H2 0.9800
C3 H3A 0.9600
C3 H3B 0.9600
C3 H3C 0.9600
C4 H4A 0.9600
C4 H4B 0.9600
C4 H4C 0.9600
C8 C13 1.386(2)
C8 C9 1.394(2)
C8 N3 1.425(2)
C13 C12 1.389(2)
C13 H13 0.9300
C12 C11 1.374(2)
C12 H12 0.9300
C11 F1 1.3660(18)
C11 C10 1.367(3)
C10 C9 1.391(2)
C10 H10 0.9300
C9 H9 0.9300
N5 H5N 0.88(2)
N4 H4N 0.96(2)
N6 H6N 0.90(2)
N2 H2N 0.84(2)
N1 H1N 0.92(2)
N3 H3N 0.88(2)

loop_
_geom_torsion_atom_site_label_1
_geom_torsion_atom_site_label_2
_geom_torsion_atom_site_label_3
_geom_torsion_atom_site_label_4
_geom_torsion
C26 C21 C22 C23 -2.0(2)
N6 C21 C22 C23 -177.45(15)
C21 C22 C23 C24 0.4(3)
C22 C23 C24 F2 -178.71(15)
C22 C23 C24 C25 1.3(3)
F2 C24 C25 C26 178.70(15)
C23 C24 C25 C26 -1.3(3)
C22 C21 C26 C25 2.0(2)
N6 C21 C26 C25 177.53(15)
C24 C25 C26 C21 -0.4(2)
C9 C8 C13 C12 -1.8(2)
N3 C8 C13 C12 -177.73(15)
C8 C13 C12 C11 0.3(2)
C13 C12 C11 F1 -178.80(14)
C13 C12 C11 C10 1.1(3)
F1 C11 C10 C9 178.87(15)
C12 C11 C10 C9 -1.1(3)
C11 C10 C9 C8 -0.5(2)
C13 C8 C9 C10 1.9(2)
N3 C8 C9 C10 177.69(15)
N4 C14 N5 C18 -18.7(3)
N6 C14 N5 C18 162.52(15)
C19 C18 N5 C14 115.91(17)
C20 C18 N5 C14 -120.72(17)
N5 C14 N4 C15 165.58(15)
N6 C14 N4 C15 -15.7(2)
C17 C15 N4 C14 -69.3(2)
C16 C15 N4 C14 168.33(16)
N4 C14 N6 C21 160.25(15)
N5 C14 N6 C21 -21.0(2)
C26 C21 N6 C14 136.43(17)
C22 C21 N6 C14 -48.1(2)
N1 C1 N2 C5 10.7(3)
N3 C1 N2 C5 -169.87(15)
C7 C5 N2 C1 -97.61(19)
C6 C5 N2 C1 139.15(16)
N2 C1 N1 C2 -167.27(15)
N3 C1 N1 C2 13.3(2)
C3 C2 N1 C1 -162.97(16)
C4 C2 N1 C1 74.0(2)
N1 C1 N3 C8 -160.13(15)
N2 C1 N3 C8 20.4(2)
C13 C8 N3 C1 -142.75(16)
C9 C8 N3 C1 41.4(2)
